data_4304638
loop_
_publ_author_name
'Juan Forni\'es'
'Ana Garc\'ia'
'Elena Lalinde'
'M. Teresa Moreno'

_publ_section_title
;
Luminescent One- And Two-Dimensional Extended Structures and a Loosely
Associated Dimer Based on Platinum(II)-Thallium(I) Backbones
;
_journal_name_full 'Inorganic Chemistry'
_journal_page_first 3651
_journal_page_last 3660
_journal_paper_doi 10.1021/ic702180c
_journal_volume 47
_journal_year 2008
_chemical_formula_sum 'C20 H12 F10 N2 O2 Pt Tl2'
_chemical_formula_weight 1106.15
_chemical_name_common ana328
_chemical_name_systematic
;
 ?
;
_space_group_IT_number 14
_symmetry_cell_setting monoclinic
_symmetry_space_group_name_Hall '-P 2ybc'
_symmetry_space_group_name_H-M 'P 1 21/c 1'
_atom_sites_solution_hydrogens geom
_atom_sites_solution_primary direct
_atom_sites_solution_secondary difmap
_cell_angle_alpha 90
_cell_angle_beta 101.7750(10)
_cell_angle_gamma 90
_cell_formula_units_Z 2
_cell_length_a 12.5170(2)
_cell_length_b 7.50000(10)
_cell_length_c 13.4070(3)
_cell_measurement_reflns_used 3149
_cell_measurement_temperature 173.0(10)
_cell_volume 1232.13(4)
_computing_cell_refinement 'HKL Scalepack (Otwinowski & Minor 1997)'
_computing_data_collection 'Collect (Nonius BV, 1997-2000)'
_computing_data_reduction 'HKL Denzo and Scalepack (Otwinowski & Minor 1997)'
_computing_structure_refinement 'SHELXL-97 (Sheldrick, 1997)'
_diffrn_ambient_temperature 173.0(10)
_diffrn_measured_fraction_theta_full 0.988
_diffrn_measured_fraction_theta_max 0.988
_diffrn_measurement_device '95mm CCD camera on \k-goniostat'
_diffrn_measurement_device_type KappaCCD
_diffrn_measurement_method CCD
_diffrn_orient_matrix_type 'by Nonius Collect from scalepack cell'
_diffrn_orient_matrix_UB_11 -0.0197963
_diffrn_orient_matrix_UB_12 0.0086404
_diffrn_orient_matrix_UB_13 0.0684273
_diffrn_orient_matrix_UB_21 0.0791713
_diffrn_orient_matrix_UB_22 0.0020907
_diffrn_orient_matrix_UB_23 0.0331399
_diffrn_orient_matrix_UB_31 0.0000415
_diffrn_orient_matrix_UB_32 0.133042
_diffrn_orient_matrix_UB_33 -0.0049648
_diffrn_radiation_monochromator graphite
_diffrn_radiation_type MoK\a
_diffrn_radiation_wavelength 0.71073
_diffrn_reflns_av_R_equivalents 0
_diffrn_reflns_av_unetI/netI 0.0289
_diffrn_reflns_limit_h_max 16
_diffrn_reflns_limit_h_min 0
_diffrn_reflns_limit_k_max 9
_diffrn_reflns_limit_k_min 0
_diffrn_reflns_limit_l_max 16
_diffrn_reflns_limit_l_min -17
_diffrn_reflns_number 2790
_diffrn_reflns_theta_full 27.48
_diffrn_reflns_theta_max 27.48
_diffrn_reflns_theta_min 3.13
_exptl_absorpt_coefficient_mu 18.806
_exptl_absorpt_correction_type none
_exptl_crystal_colour colourless
_exptl_crystal_density_diffrn 2.982
_exptl_crystal_density_method 'not measured'
_exptl_crystal_description sheet
_exptl_crystal_F_000 984
_exptl_crystal_size_max 0.5
_exptl_crystal_size_mid 0.1
_exptl_crystal_size_min 0.1
_refine_diff_density_max 1.669
_refine_diff_density_min -2.462
_refine_diff_density_rms 0.251
_refine_ls_extinction_method none
_refine_ls_goodness_of_fit_ref 1.022
_refine_ls_hydrogen_treatment constr
_refine_ls_matrix_type full
_refine_ls_number_parameters 171
_refine_ls_number_reflns 2790
_refine_ls_number_restraints 0
_refine_ls_restrained_S_all 1.022
_refine_ls_R_factor_all 0.0427
_refine_ls_R_factor_gt 0.0328
_refine_ls_shift/su_max 0.001
_refine_ls_shift/su_mean 0
_refine_ls_structure_factor_coef Fsqd
_refine_ls_weighting_details 'calc w=1/[\s^2^(Fo^2^)+(0.0563P)^2^+1.4754P] where P=(Fo^2^+2Fc^2^)/3'
_refine_ls_weighting_scheme calc
_refine_ls_wR_factor_gt 0.0774
_refine_ls_wR_factor_ref 0.0817
_reflns_number_gt 2410
_reflns_number_total 2790
_reflns_threshold_expression >2sigma(I)
_cod_data_source_file ic702180c-file001_2.cif
_cod_data_source_block complex{4.(CH3COCH3)2}n
_cod_depositor_comments
;
The following automatic conversions were performed:
'_symmetry_cell_setting' value 'Monoclinic' changed to 'monoclinic'
according to '/home/saulius/struct/CIF-dictionaries/cif_core.dic'
dictionary named 'cif_core.dic' version 2.4.1 from 2010-06-29.

Automatic conversion script
Id: cif_fix_enum 1527 2010-12-29 10:47:43Z saulius 
;
_cod_original_sg_symbol_H-M 'P 21/c'
_cod_database_code 4304638

loop_
_symmetry_equiv_pos_as_xyz
'x, y, z'
'-x, y+1/2, -z+1/2'
'-x, -y, -z'
'x, -y-1/2, z-1/2'

loop_
_atom_site_label
_atom_site_type_symbol
_atom_site_fract_x
_atom_site_fract_y
_atom_site_fract_z
_atom_site_U_iso_or_equiv
_atom_site_adp_type
_atom_site_occupancy
_atom_site_symmetry_multiplicity
_atom_site_calc_flag
_atom_site_refinement_flags
_atom_site_disorder_assembly
_atom_site_disorder_group
Pt1 Pt 0 0 0 0.01958(11) Uani 1 2 d S . .
Tl1 Tl 0.00231(2) 0.64388(3) 0.133075(17) 0.02656(10) Uani 1 1 d . . .
N1 N 0.0220(5) -0.2764(8) -0.1698(4) 0.0297(13) Uani 1 1 d . . .
C1 C 0.0146(5) -0.1735(9) -0.1084(5) 0.0253(14) Uani 1 1 d . . .
C2 C 0.1685(6) 0.0352(8) 0.0346(5) 0.0259(14) Uani 1 1 d . . .
C3 C 0.2291(6) 0.0195(8) 0.1323(5) 0.0235(13) Uani 1 1 d . . .
C4 C 0.3401(6) 0.0566(9) 0.1605(5) 0.0293(15) Uani 1 1 d . . .
C5 C 0.3953(6) 0.1111(8) 0.0879(6) 0.0311(16) Uani 1 1 d . . .
C6 C 0.3391(6) 0.1250(9) -0.0115(6) 0.0289(15) Uani 1 1 d . . .
C7 C 0.2294(6) 0.0849(9) -0.0357(5) 0.0276(14) Uani 1 1 d . . .
F3 F 0.1810(3) -0.0338(6) 0.2100(3) 0.0358(10) Uani 1 1 d . . .
F4 F 0.3938(4) 0.0398(7) 0.2581(3) 0.0488(12) Uani 1 1 d . . .
F5 F 0.5016(4) 0.1538(6) 0.1122(4) 0.0472(12) Uani 1 1 d . . .
F6 F 0.3933(4) 0.1796(6) -0.0846(4) 0.0448(11) Uani 1 1 d . . .
F7 F 0.1810(4) 0.1060(6) -0.1357(3) 0.0388(10) Uani 1 1 d . . .
O1 O 0.1723(5) 0.4931(7) 0.0415(5) 0.0426(13) Uani 1 1 d . . .
C8 C 0.3214(8) 0.5563(14) 0.1717(8) 0.063(3) Uani 1 1 d . . .
H8A H 0.3429 0.6774 0.1881 0.095 Uiso 1 1 calc R . .
H8B H 0.385 0.4815 0.1826 0.095 Uiso 1 1 calc R . .
H8C H 0.2731 0.5171 0.2145 0.095 Uiso 1 1 calc R . .
C9 C 0.2647(6) 0.5452(9) 0.0637(6) 0.0347(17) Uani 1 1 d . . .
C10 C 0.3214(10) 0.5985(13) -0.0175(9) 0.068(3) Uani 1 1 d . . .
H10A H 0.2714 0.5941 -0.082 0.102 Uiso 1 1 calc R . .
H10B H 0.3811 0.5184 -0.0184 0.102 Uiso 1 1 calc R . .
H10C H 0.3489 0.7177 -0.005 0.102 Uiso 1 1 calc R . .

loop_
_atom_site_aniso_label
_atom_site_aniso_U_11
_atom_site_aniso_U_22
_atom_site_aniso_U_33
_atom_site_aniso_U_23
_atom_site_aniso_U_13
_atom_site_aniso_U_12
Pt1 0.0211(2) 0.02252(18) 0.01623(17) -0.00025(11) 0.00651(12) 0.00200(13)
Tl1 0.03157(18) 0.02544(15) 0.02336(15) -0.00064(9) 0.00723(11) 0.00186(10)
N1 0.045(4) 0.030(3) 0.019(3) -0.005(2) 0.017(2) -0.001(3)
C1 0.022(4) 0.033(4) 0.021(3) 0.000(3) 0.005(2) -0.005(3)
C2 0.027(4) 0.023(3) 0.029(3) -0.001(3) 0.008(3) 0.000(3)
C3 0.026(4) 0.024(3) 0.022(3) 0.001(2) 0.009(3) 0.000(3)
C4 0.026(4) 0.029(4) 0.031(4) 0.000(3) 0.002(3) -0.001(3)
C5 0.020(4) 0.023(3) 0.048(4) -0.004(3) 0.002(3) -0.003(3)
C6 0.027(4) 0.025(3) 0.041(4) 0.006(3) 0.021(3) 0.005(3)
C7 0.031(4) 0.025(3) 0.028(3) 0.004(3) 0.009(3) 0.006(3)
F3 0.031(2) 0.052(3) 0.025(2) 0.0057(18) 0.0071(17) -0.0061(19)
F4 0.030(3) 0.075(3) 0.036(2) 0.000(2) -0.0045(19) -0.007(2)
F5 0.025(3) 0.054(3) 0.064(3) -0.001(2) 0.011(2) -0.008(2)
F6 0.041(3) 0.047(3) 0.057(3) 0.014(2) 0.032(2) 0.005(2)
F7 0.036(3) 0.058(3) 0.026(2) 0.0093(18) 0.0144(18) 0.009(2)
O1 0.035(3) 0.045(3) 0.048(3) -0.004(2) 0.011(3) -0.004(2)
C8 0.054(6) 0.061(6) 0.065(6) -0.007(5) -0.013(5) 0.002(5)
C9 0.035(5) 0.021(3) 0.049(4) -0.003(3) 0.010(3) 0.002(3)
C10 0.084(9) 0.050(6) 0.086(8) -0.003(5) 0.055(7) -0.006(5)

loop_
_atom_type_symbol
_atom_type_description
_atom_type_scat_dispersion_real
_atom_type_scat_dispersion_imag
_atom_type_scat_source
Pt Pt -1.7033 8.3905 'International Tables Vol C Tables 4.2.6.8 and 6.1.1.4'
Tl Tl -2.8358 9.6688 'International Tables Vol C Tables 4.2.6.8 and 6.1.1.4'
F F 0.0171 0.0103 'International Tables Vol C Tables 4.2.6.8 and 6.1.1.4'
C C 0.0033 0.0016 'International Tables Vol C Tables 4.2.6.8 and 6.1.1.4'
H H 0 0 'International Tables Vol C Tables 4.2.6.8 and 6.1.1.4'
O O 0.0106 0.006 'International Tables Vol C Tables 4.2.6.8 and 6.1.1.4'
N N 0.0061 0.0033 'International Tables Vol C Tables 4.2.6.8 and 6.1.1.4'

loop_
_geom_angle_atom_site_label_1
_geom_angle_atom_site_label_2
_geom_angle_atom_site_label_3
_geom_angle
_geom_angle_site_symmetry_1
_geom_angle_site_symmetry_3
_geom_angle_publ_flag
C1 Pt1 C1 180.0(4) . 3 ?
C1 Pt1 C2 90.3(3) . . ?
C1 Pt1 C2 89.7(3) 3 . ?
C1 Pt1 C2 89.7(3) . 3 ?
C1 Pt1 C2 90.3(3) 3 3 ?
C2 Pt1 C2 180.00(10) . 3 ?
C1 Pt1 Tl1 82.53(19) . 1_545 ?
C1 Pt1 Tl1 97.47(19) 3 1_545 ?
C2 Pt1 Tl1 95.06(18) . 1_545 ?
C2 Pt1 Tl1 84.94(18) 3 1_545 ?
C1 Pt1 Tl1 97.47(19) . 3_565 ?
C1 Pt1 Tl1 82.53(19) 3 3_565 ?
C2 Pt1 Tl1 84.94(18) . 3_565 ?
C2 Pt1 Tl1 95.06(18) 3 3_565 ?
Tl1 Pt1 Tl1 180 1_545 3_565 ?
N1 Tl1 N1 100.04(11) 4_566 3 ?
N1 Tl1 Pt1 102.67(11) 4_566 1_565 ?
N1 Tl1 Pt1 156.82(10) 3 1_565 ?
C1 N1 Tl1 115.9(5) . 4_565 ?
C1 N1 Tl1 120.3(5) . 3 ?
Tl1 N1 Tl1 121.42(19) 4_565 3 ?
N1 C1 Pt1 178.5(6) . . ?
C7 C2 C3 113.5(6) . . ?
C7 C2 Pt1 124.0(5) . . ?
C3 C2 Pt1 122.4(5) . . ?
F3 C3 C2 120.5(6) . . ?
F3 C3 C4 115.0(5) . . ?
C2 C3 C4 124.5(6) . . ?
F4 C4 C5 119.6(6) . . ?
F4 C4 C3 121.2(6) . . ?
C5 C4 C3 119.2(6) . . ?
F5 C5 C4 121.2(7) . . ?
F5 C5 C6 120.1(7) . . ?
C4 C5 C6 118.7(6) . . ?
F6 C6 C5 119.2(7) . . ?
F6 C6 C7 121.0(7) . . ?
C5 C6 C7 119.8(6) . . ?
F7 C7 C2 120.5(6) . . ?
F7 C7 C6 115.3(6) . . ?
C2 C7 C6 124.2(6) . . ?
C9 C8 H8A 109.5 . . ?
C9 C8 H8B 109.5 . . ?
H8A C8 H8B 109.5 . . ?
C9 C8 H8C 109.5 . . ?
H8A C8 H8C 109.5 . . ?
H8B C8 H8C 109.5 . . ?
O1 C9 C10 119.4(8) . . ?
O1 C9 C8 120.5(8) . . ?
C10 C9 C8 120.1(9) . . ?
C9 C10 H10A 109.5 . . ?
C9 C10 H10B 109.5 . . ?
H10A C10 H10B 109.5 . . ?
C9 C10 H10C 109.5 . . ?
H10A C10 H10C 109.5 . . ?
H10B C10 H10C 109.5 . . ?

loop_
_geom_bond_atom_site_label_1
_geom_bond_atom_site_label_2
_geom_bond_distance
_geom_bond_site_symmetry_2
_geom_bond_publ_flag
Pt1 C1 1.987(7) . ?
Pt1 C1 1.987(7) 3 ?
Pt1 C2 2.082(7) . ?
Pt1 C2 2.082(7) 3 ?
Pt1 Tl1 3.2088(3) 1_545 ?
Pt1 Tl1 3.2088(3) 3_565 ?
Tl1 N1 2.787(5) 4_566 ?
Tl1 N1 2.827(6) 3 ?
Tl1 Pt1 3.2088(3) 1_565 ?
N1 C1 1.146(9) . ?
N1 Tl1 2.787(5) 4_565 ?
N1 Tl1 2.827(6) 3 ?
C2 C7 1.378(10) . ?
C2 C3 1.379(9) . ?
C3 F3 1.365(7) . ?
C3 C4 1.391(9) . ?
C4 F4 1.349(8) . ?
C4 C5 1.366(10) . ?
C5 F5 1.343(8) . ?
C5 C6 1.378(11) . ?
C6 F6 1.363(8) . ?
C6 C7 1.379(10) . ?
C7 F7 1.363(8) . ?
O1 C9 1.199(9) . ?
C8 C9 1.479(12) . ?
C8 H8A 0.96 . ?
C8 H8B 0.96 . ?
C8 H8C 0.96 . ?
C9 C10 1.471(13) . ?
C10 H10A 0.96 . ?
C10 H10B 0.96 . ?
C10 H10C 0.96 . ?
